data_4308239
loop_
_publ_author_name
'Samuel A. Delp'
'Colleen Munro-Leighton'
'Laurel A. Goj'
'Magaly A. Ram\'irez'
'T. Brent Gunnoe'
'Jeffrey L. Petersen'
'Paul D. Boyle'

_publ_contact_author_address
;Department of Chemistry
North Carolina State University
Raleigh, NC  27695-8204
;
_publ_contact_author_email brent_gunnoe@ncsu.edu
_publ_contact_author_fax '(919) 515-8909'
_publ_contact_author_name 'T. Brent Gunnoe'
_publ_contact_author_phone '(919) 513-3704'
_publ_section_title
;
Addition of S-H Bonds across Electron-Deficient Olefins Catalyzed by
Well-Defined Copper(I) Thiolate Complexes
;
_journal_name_full 'Inorganic Chemistry'
_journal_page_first 2365
_journal_page_last 2367
_journal_paper_doi 10.1021/ic070268s
_journal_volume 46
_journal_year 2007
_chemical_formula_sum 'C34 H45 Cu N2 S'
_chemical_formula_weight 577.32
_chemical_name_systematic
; 
 ? 
;
_space_group_IT_number 14
_symmetry_cell_setting monoclinic
_symmetry_space_group_name_Hall '-P 2yn'
_symmetry_space_group_name_H-M 'P 1 21/n 1'
_atom_sites_solution_hydrogens geom
_atom_sites_solution_primary direct
_atom_sites_solution_secondary difmap
_audit_creation_method SHELXL-97
_cell_angle_alpha 90.00
_cell_angle_beta 106.2400(10)
_cell_angle_gamma 90.00
_cell_formula_units_Z 4
_cell_length_a 10.7453(7)
_cell_length_b 19.7533(13)
_cell_length_c 16.1033(10)
_cell_measurement_reflns_used 7159
_cell_measurement_temperature 293(2)
_cell_measurement_theta_max 27.45
_cell_measurement_theta_min 2.29
_cell_volume 3281.6(4)
_computing_structure_refinement 'SHELXL-97 (Sheldrick, 1997)'
_computing_structure_solution 'SHELXS-97 (Sheldrick, 1990)'
_diffrn_ambient_temperature 293(2)
_diffrn_measured_fraction_theta_full 0.983
_diffrn_measured_fraction_theta_max 0.983
_diffrn_radiation_monochromator graphite
_diffrn_radiation_source 'fine-focus sealed tube'
_diffrn_radiation_type MoK\a
_diffrn_radiation_wavelength 0.71073
_diffrn_reflns_av_R_equivalents 0.0628
_diffrn_reflns_av_sigmaI/netI 0.0839
_diffrn_reflns_limit_h_max 12
_diffrn_reflns_limit_h_min -13
_diffrn_reflns_limit_k_max 25
_diffrn_reflns_limit_k_min -25
_diffrn_reflns_limit_l_max 20
_diffrn_reflns_limit_l_min -20
_diffrn_reflns_number 22924
_diffrn_reflns_theta_full 27.51
_diffrn_reflns_theta_max 27.51
_diffrn_reflns_theta_min 1.67
_exptl_absorpt_coefficient_mu 0.752
_exptl_absorpt_correction_type empirical
_exptl_absorpt_process_details SADABS
_exptl_crystal_colour colorless
_exptl_crystal_density_diffrn 1.169
_exptl_crystal_density_method 'not measured'
_exptl_crystal_F_000 1232
_exptl_crystal_size_max 0.60
_exptl_crystal_size_mid 0.12
_exptl_crystal_size_min 0.10
_refine_diff_density_max 0.341
_refine_diff_density_min -0.267
_refine_diff_density_rms 0.050
_refine_ls_extinction_method none
_refine_ls_goodness_of_fit_ref 0.990
_refine_ls_hydrogen_treatment riding
_refine_ls_matrix_type full
_refine_ls_number_parameters 351
_refine_ls_number_reflns 7406
_refine_ls_number_restraints 0
_refine_ls_restrained_S_all 0.990
_refine_ls_R_factor_all 0.1265
_refine_ls_R_factor_gt 0.0551
_refine_ls_shift/su_max 0.000
_refine_ls_shift/su_mean 0.000
_refine_ls_structure_factor_coef Fsqd
_refine_ls_weighting_details 'calc w=1/[\s^2^(Fo^2^)+(0.0699P)^2^+0.0543P] where P=(Fo^2^+2Fc^2^)/3'
_refine_ls_weighting_scheme calc
_refine_ls_wR_factor_gt 0.1297
_refine_ls_wR_factor_ref 0.1578
_reflns_number_gt 3734
_reflns_number_total 7406
_reflns_threshold_expression >2sigma(I)
_cod_duplicate_entry 4308234
_cod_data_source_file ic070268ssi20070210_073532_5.cif
_cod_data_source_block (SIPr)Cu(SCH2Ph)
_cod_database_code 4308239

loop_
_symmetry_equiv_pos_as_xyz
'x, y, z'
'-x+1/2, y+1/2, -z+1/2'
'-x, -y, -z'
'x-1/2, -y-1/2, z-1/2'

loop_
_atom_site_label
_atom_site_type_symbol
_atom_site_fract_x
_atom_site_fract_y
_atom_site_fract_z
_atom_site_U_iso_or_equiv
_atom_site_adp_type
_atom_site_occupancy
_atom_site_symmetry_multiplicity
_atom_site_calc_flag
_atom_site_refinement_flags
_atom_site_disorder_assembly
_atom_site_disorder_group
Cu1 Cu 0.10710(4) 0.20915(2) 0.12682(2) 0.06562(18) Uani 1 1 d . . .
S1 S 0.18482(12) 0.15235(6) 0.24140(6) 0.1117(5) Uani 1 1 d . . .
N1 N 0.0283(2) 0.22216(13) -0.05831(14) 0.0592(7) Uani 1 1 d . . .
N2 N 0.0682(2) 0.31985(14) 0.00218(14) 0.0596(7) Uani 1 1 d . . .
C1 C 0.0635(3) 0.25342(17) 0.01791(16) 0.0562(8) Uani 1 1 d . . .
C2 C 0.0090(3) 0.26784(17) -0.13308(18) 0.0693(9) Uani 1 1 d . . .
H2A H -0.0791 0.2652 -0.1704 0.083 Uiso 1 1 calc R . .
H2B H 0.0689 0.2576 -0.1666 0.083 Uiso 1 1 calc R . .
C3 C 0.0366(4) 0.33670(18) -0.09031(17) 0.0712(10) Uani 1 1 d . . .
H3A H 0.1090 0.3586 -0.1042 0.085 Uiso 1 1 calc R . .
H3B H -0.0388 0.3660 -0.1076 0.085 Uiso 1 1 calc R . .
C4 C 0.0155(3) 0.14964(17) -0.07084(17) 0.0607(8) Uani 1 1 d . . .
C5 C 0.1235(3) 0.1125(2) -0.0730(2) 0.0721(9) Uani 1 1 d . . .
C6 C 0.1046(4) 0.0432(2) -0.0919(2) 0.0810(11) Uani 1 1 d . . .
H6 H 0.1750 0.0165 -0.0939 0.097 Uiso 1 1 calc R . .
C7 C -0.0146(4) 0.0144(2) -0.1074(2) 0.0799(11) Uani 1 1 d . . .
H7 H -0.0250 -0.0315 -0.1206 0.096 Uiso 1 1 calc R . .
C8 C -0.1185(4) 0.0521(2) -0.1037(2) 0.0757(10) Uani 1 1 d . . .
H8 H -0.1989 0.0313 -0.1133 0.091 Uiso 1 1 calc R . .
C9 C -0.1079(3) 0.12098(18) -0.08605(19) 0.0642(9) Uani 1 1 d . . .
C10 C 0.2556(4) 0.1426(2) -0.0556(3) 0.1024(14) Uani 1 1 d . . .
H10 H 0.2474 0.1910 -0.0451 0.123 Uiso 1 1 calc R . .
C11 C 0.3112(5) 0.1363(3) -0.1314(4) 0.162(2) Uani 1 1 d . . .
H11A H 0.3331 0.0899 -0.1381 0.243 Uiso 1 1 calc R . .
H11B H 0.3877 0.1637 -0.1215 0.243 Uiso 1 1 calc R . .
H11C H 0.2482 0.1513 -0.1830 0.243 Uiso 1 1 calc R . .
C12 C 0.3493(5) 0.1129(4) 0.0263(4) 0.164(3) Uani 1 1 d . . .
H12A H 0.3112 0.1160 0.0735 0.246 Uiso 1 1 calc R . .
H12B H 0.4291 0.1378 0.0403 0.246 Uiso 1 1 calc R . .
H12C H 0.3661 0.0663 0.0165 0.246 Uiso 1 1 calc R . .
C13 C -0.2236(3) 0.1615(2) -0.0804(2) 0.0807(11) Uani 1 1 d . . .
H13 H -0.2002 0.2094 -0.0814 0.097 Uiso 1 1 calc R . .
C14 C -0.3410(4) 0.1495(3) -0.1580(3) 0.1192(17) Uani 1 1 d . . .
H14A H -0.3197 0.1616 -0.2101 0.179 Uiso 1 1 calc R . .
H14B H -0.4121 0.1768 -0.1523 0.179 Uiso 1 1 calc R . .
H14C H -0.3650 0.1026 -0.1603 0.179 Uiso 1 1 calc R . .
C15 C -0.2553(5) 0.1493(3) 0.0040(3) 0.1318(19) Uani 1 1 d . . .
H15A H -0.2792 0.1027 0.0073 0.198 Uiso 1 1 calc R . .
H15B H -0.3262 0.1779 0.0070 0.198 Uiso 1 1 calc R . .
H15C H -0.1808 0.1595 0.0514 0.198 Uiso 1 1 calc R . .
C16 C 0.1093(3) 0.37224(17) 0.06633(18) 0.0640(9) Uani 1 1 d . . .
C17 C 0.2427(4) 0.3836(2) 0.1000(2) 0.0795(11) Uani 1 1 d . . .
C18 C 0.2791(5) 0.4367(3) 0.1584(3) 0.1012(15) Uani 1 1 d . . .
H18 H 0.3668 0.4453 0.1830 0.121 Uiso 1 1 calc R . .
C19 C 0.1908(7) 0.4761(3) 0.1804(3) 0.1130(18) Uani 1 1 d . . .
H19 H 0.2186 0.5119 0.2186 0.136 Uiso 1 1 calc R . .
C20 C 0.0589(5) 0.4640(2) 0.1467(2) 0.0970(13) Uani 1 1 d . . .
H20 H -0.0008 0.4920 0.1619 0.116 Uiso 1 1 calc R . .
C21 C 0.0154(4) 0.40994(19) 0.08978(19) 0.0746(10) Uani 1 1 d . . .
C22 C 0.3433(4) 0.3426(2) 0.0735(3) 0.0935(13) Uani 1 1 d . . .
H22 H 0.2967 0.3080 0.0331 0.112 Uiso 1 1 calc R . .
C23 C 0.4211(5) 0.3842(3) 0.0257(3) 0.138(2) Uani 1 1 d . . .
H23A H 0.3632 0.4043 -0.0247 0.207 Uiso 1 1 calc R . .
H23B H 0.4813 0.3552 0.0086 0.207 Uiso 1 1 calc R . .
H23C H 0.4677 0.4191 0.0632 0.207 Uiso 1 1 calc R . .
C24 C 0.4354(5) 0.3053(3) 0.1492(3) 0.151(2) Uani 1 1 d . . .
H24A H 0.4811 0.3376 0.1913 0.227 Uiso 1 1 calc R . .
H24B H 0.4963 0.2795 0.1286 0.227 Uiso 1 1 calc R . .
H24C H 0.3865 0.2755 0.1752 0.227 Uiso 1 1 calc R . .
C25 C -0.1265(4) 0.3934(2) 0.0572(2) 0.0835(11) Uani 1 1 d . . .
H25 H -0.1393 0.3680 0.0032 0.100 Uiso 1 1 calc R . .
C26 C -0.2148(5) 0.4556(2) 0.0370(3) 0.1175(16) Uani 1 1 d . . .
H26A H -0.2149 0.4779 0.0899 0.176 Uiso 1 1 calc R . .
H26B H -0.3014 0.4417 0.0072 0.176 Uiso 1 1 calc R . .
H26C H -0.1835 0.4862 0.0011 0.176 Uiso 1 1 calc R . .
C27 C -0.1654(5) 0.3472(3) 0.1213(3) 0.1331(19) Uani 1 1 d . . .
H27A H -0.1058 0.3100 0.1358 0.200 Uiso 1 1 calc R . .
H27B H -0.2513 0.3302 0.0958 0.200 Uiso 1 1 calc R . .
H27C H -0.1637 0.3722 0.1727 0.200 Uiso 1 1 calc R . .
C28 C 0.0860(7) 0.1616(4) 0.3151(3) 0.194(4) Uani 1 1 d . . .
H28A H 0.1275 0.1367 0.3675 0.233 Uiso 1 1 calc R . .
H28B H 0.0864 0.2090 0.3308 0.233 Uiso 1 1 calc R . .
C29 C -0.0546(6) 0.1385(3) 0.2839(2) 0.1082(16) Uani 1 1 d . . .
C30 C -0.0861(7) 0.0738(3) 0.2872(3) 0.1195(16) Uani 1 1 d . . .
H30 H -0.0206 0.0423 0.3080 0.143 Uiso 1 1 calc R . .
C31 C -0.2118(10) 0.0521(5) 0.2608(5) 0.186(4) Uani 1 1 d . . .
H31 H -0.2301 0.0062 0.2633 0.223 Uiso 1 1 calc R . .
C32 C -0.3113(14) 0.0973(10) 0.2307(8) 0.278(12) Uani 1 1 d . . .
H32 H -0.3979 0.0842 0.2136 0.333 Uiso 1 1 calc R . .
C33 C -0.2739(12) 0.1621(8) 0.2279(6) 0.245(9) Uani 1 1 d . . .
H33 H -0.3375 0.1948 0.2075 0.294 Uiso 1 1 calc R . .
C34 C -0.1513(12) 0.1817(4) 0.2527(4) 0.181(4) Uani 1 1 d . . .
H34 H -0.1321 0.2272 0.2481 0.218 Uiso 1 1 calc R . .

loop_
_atom_site_aniso_label
_atom_site_aniso_U_11
_atom_site_aniso_U_22
_atom_site_aniso_U_33
_atom_site_aniso_U_23
_atom_site_aniso_U_13
_atom_site_aniso_U_12
Cu1 0.0760(3) 0.0630(3) 0.0480(2) 0.00661(18) 0.00103(17) -0.0054(2)
S1 0.1253(9) 0.1020(9) 0.0778(6) 0.0364(6) -0.0211(6) -0.0187(7)
N1 0.0640(16) 0.0652(18) 0.0429(12) 0.0016(12) 0.0060(11) -0.0039(13)
N2 0.0703(17) 0.0625(16) 0.0403(12) 0.0030(12) 0.0060(11) -0.0067(14)
C1 0.0516(18) 0.064(2) 0.0465(15) 0.0043(14) 0.0033(12) -0.0041(16)
C2 0.075(2) 0.079(2) 0.0488(16) 0.0039(16) 0.0097(14) -0.0046(18)
C3 0.088(2) 0.077(2) 0.0421(15) 0.0083(15) 0.0067(15) -0.0072(19)
C4 0.067(2) 0.068(2) 0.0432(15) -0.0045(14) 0.0098(14) -0.0052(18)
C5 0.065(2) 0.083(3) 0.0669(19) -0.0036(18) 0.0173(16) 0.002(2)
C6 0.088(3) 0.079(3) 0.077(2) -0.006(2) 0.026(2) 0.013(2)
C7 0.100(3) 0.065(2) 0.068(2) -0.0073(18) 0.013(2) 0.000(2)
C8 0.072(3) 0.083(3) 0.068(2) -0.0037(18) 0.0109(17) -0.017(2)
C9 0.063(2) 0.071(2) 0.0562(17) -0.0046(16) 0.0123(14) -0.0028(18)
C10 0.072(3) 0.109(3) 0.130(4) -0.011(3) 0.035(3) -0.001(3)
C11 0.110(4) 0.210(7) 0.189(6) 0.017(5) 0.081(4) -0.010(4)
C12 0.080(3) 0.230(7) 0.156(5) 0.003(5) -0.010(3) -0.005(4)
C13 0.065(2) 0.081(3) 0.098(3) -0.011(2) 0.0258(19) -0.009(2)
C14 0.069(3) 0.153(5) 0.121(4) -0.016(3) 0.002(2) 0.013(3)
C15 0.103(3) 0.198(6) 0.104(3) -0.011(4) 0.047(3) 0.019(4)
C16 0.078(2) 0.059(2) 0.0481(16) 0.0087(15) 0.0057(15) -0.0123(18)
C17 0.091(3) 0.082(3) 0.0521(17) 0.0157(17) -0.0025(18) -0.020(2)
C18 0.115(4) 0.104(4) 0.066(2) 0.006(2) -0.006(2) -0.045(3)
C19 0.176(5) 0.085(3) 0.061(2) -0.007(2) 0.006(3) -0.048(4)
C20 0.156(4) 0.072(3) 0.064(2) -0.004(2) 0.033(2) -0.012(3)
C21 0.104(3) 0.069(2) 0.0500(17) 0.0062(17) 0.0189(18) -0.010(2)
C22 0.071(3) 0.101(3) 0.092(3) 0.025(2) -0.003(2) -0.012(2)
C23 0.123(4) 0.154(5) 0.146(4) 0.051(4) 0.053(3) 0.015(4)
C24 0.119(4) 0.180(6) 0.131(4) 0.076(4) -0.003(3) 0.021(4)
C25 0.094(3) 0.081(3) 0.081(2) 0.002(2) 0.034(2) 0.002(2)
C26 0.129(4) 0.111(4) 0.112(3) 0.032(3) 0.033(3) 0.031(3)
C27 0.114(4) 0.128(4) 0.167(5) 0.065(4) 0.055(3) 0.012(3)
C28 0.256(8) 0.253(9) 0.070(3) -0.022(4) 0.041(4) -0.130(7)
C29 0.179(5) 0.090(3) 0.056(2) 0.003(2) 0.034(3) -0.005(4)
C30 0.167(6) 0.084(3) 0.125(4) 0.001(3) 0.069(4) 0.009(4)
C31 0.228(10) 0.195(8) 0.178(8) -0.077(7) 0.128(8) -0.103(8)
C32 0.177(9) 0.57(4) 0.107(6) -0.105(13) 0.078(7) -0.085(15)
C33 0.185(11) 0.46(2) 0.089(5) 0.034(9) 0.036(6) 0.189(14)
C34 0.330(12) 0.132(5) 0.096(4) 0.036(4) 0.082(6) 0.106(8)

loop_
_atom_type_symbol
_atom_type_description
_atom_type_scat_dispersion_real
_atom_type_scat_dispersion_imag
_atom_type_scat_source
C C 0.0033 0.0016 'International Tables Vol C Tables 4.2.6.8 and 6.1.1.4'
H H 0.0000 0.0000 'International Tables Vol C Tables 4.2.6.8 and 6.1.1.4'
N N 0.0061 0.0033 'International Tables Vol C Tables 4.2.6.8 and 6.1.1.4'
S S 0.1246 0.1234 'International Tables Vol C Tables 4.2.6.8 and 6.1.1.4'
Cu Cu 0.3201 1.2651 'International Tables Vol C Tables 4.2.6.8 and 6.1.1.4'

loop_
_geom_angle_atom_site_label_1
_geom_angle_atom_site_label_2
_geom_angle_atom_site_label_3
_geom_angle
_geom_angle_site_symmetry_1
_geom_angle_site_symmetry_3
_geom_angle_publ_flag
C1 Cu1 S1 169.48(10) . . ?
C28 S1 Cu1 110.9(3) . . ?
C1 N1 C4 125.4(2) . . ?
C1 N1 C2 114.1(3) . . ?
C4 N1 C2 120.4(2) . . ?
C1 N2 C16 126.0(2) . . ?
C1 N2 C3 113.8(2) . . ?
C16 N2 C3 120.1(3) . . ?
N1 C1 N2 107.2(2) . . ?
N1 C1 Cu1 124.9(2) . . ?
N2 C1 Cu1 127.8(2) . . ?
N1 C2 C3 102.3(2) . . ?
N2 C3 C2 102.6(3) . . ?
C5 C4 C9 122.8(3) . . ?
C5 C4 N1 118.8(3) . . ?
C9 C4 N1 118.2(3) . . ?
C4 C5 C6 116.8(3) . . ?
C4 C5 C10 123.0(4) . . ?
C6 C5 C10 120.1(4) . . ?
C7 C6 C5 121.3(4) . . ?
C8 C7 C6 120.4(4) . . ?
C7 C8 C9 121.7(4) . . ?
C8 C9 C4 116.9(3) . . ?
C8 C9 C13 120.8(3) . . ?
C4 C9 C13 122.3(3) . . ?
C5 C10 C11 112.8(4) . . ?
C5 C10 C12 111.7(4) . . ?
C11 C10 C12 110.6(4) . . ?
C9 C13 C15 111.6(3) . . ?
C9 C13 C14 112.1(3) . . ?
C15 C13 C14 111.7(4) . . ?
C21 C16 C17 123.4(3) . . ?
C21 C16 N2 118.7(3) . . ?
C17 C16 N2 117.9(3) . . ?
C18 C17 C16 116.6(4) . . ?
C18 C17 C22 120.6(4) . . ?
C16 C17 C22 122.8(3) . . ?
C19 C18 C17 121.8(4) . . ?
C18 C19 C20 120.9(4) . . ?
C19 C20 C21 120.3(5) . . ?
C16 C21 C20 116.9(4) . . ?
C16 C21 C25 122.1(3) . . ?
C20 C21 C25 121.0(4) . . ?
C17 C22 C23 113.1(4) . . ?
C17 C22 C24 112.9(4) . . ?
C23 C22 C24 109.7(4) . . ?
C21 C25 C27 109.7(3) . . ?
C21 C25 C26 114.1(4) . . ?
C27 C25 C26 110.8(4) . . ?
C29 C28 S1 117.6(3) . . ?
C30 C29 C34 116.8(7) . . ?
C30 C29 C28 121.1(6) . . ?
C34 C29 C28 122.0(7) . . ?
C29 C30 C31 122.1(7) . . ?
C30 C31 C32 120.6(11) . . ?
C33 C32 C31 114.8(14) . . ?
C34 C33 C32 123.3(13) . . ?
C33 C34 C29 122.2(10) . . ?

loop_
_geom_bond_atom_site_label_1
_geom_bond_atom_site_label_2
_geom_bond_distance
_geom_bond_site_symmetry_2
_geom_bond_publ_flag
Cu1 C1 1.897(3) . ?
Cu1 S1 2.1210(9) . ?
S1 C28 1.810(6) . ?
N1 C1 1.331(3) . ?
N1 C4 1.448(4) . ?
N1 C2 1.472(4) . ?
N2 C1 1.340(4) . ?
N2 C16 1.441(4) . ?
N2 C3 1.470(3) . ?
C2 C3 1.516(5) . ?
C4 C5 1.382(5) . ?
C4 C9 1.399(4) . ?
C5 C6 1.403(5) . ?
C5 C10 1.492(5) . ?
C6 C7 1.360(5) . ?
C7 C8 1.358(5) . ?
C8 C9 1.388(5) . ?
C9 C13 1.503(5) . ?
C10 C11 1.507(6) . ?
C10 C12 1.534(6) . ?
C13 C15 1.510(6) . ?
C13 C14 1.525(5) . ?
C16 C21 1.389(5) . ?
C16 C17 1.402(5) . ?
C17 C18 1.389(6) . ?
C17 C22 1.505(6) . ?
C18 C19 1.349(6) . ?
C19 C20 1.390(7) . ?
C20 C21 1.400(5) . ?
C21 C25 1.503(5) . ?
C22 C23 1.525(6) . ?
C22 C24 1.527(5) . ?
C25 C27 1.521(6) . ?
C25 C26 1.530(6) . ?
C28 C29 1.522(8) . ?
C29 C30 1.327(7) . ?
C29 C34 1.330(9) . ?
C30 C31 1.367(9) . ?
C31 C32 1.374(16) . ?
C32 C33 1.35(2) . ?
C33 C34 1.323(13) . ?
